data_1505302
loop_
_publ_author_name
'Zhang, Yanzhong'
'Petersen, Jeffrey L.'
'Wang, Kung K.'

_publ_section_title
;
 Synthesis and structures of diindeno-fused
 1,12-diphenylbenzo[c]phenanthrene and 1,14-diphenyl[5]helicene bearing
 severe helical twists.
;
_journal_issue 6
_journal_name_full 'Organic letters'
_journal_page_first 1025
_journal_page_last 1028
_journal_paper_doi 10.1021/ol063056s
_journal_volume 9
_journal_year 2007
_chemical_formula_sum 'C56 H46'
_chemical_formula_weight 718.93
_chemical_name_systematic
; 
 ? 
;
_space_group_IT_number 15
_symmetry_cell_setting monoclinic
_symmetry_space_group_name_Hall '-C 2yc'
_symmetry_space_group_name_H-M 'C 1 2/c 1'
_atom_sites_solution_hydrogens geom
_atom_sites_solution_primary direct
_atom_sites_solution_secondary difmap
_audit_creation_method SHELXL-97
_cell_angle_alpha 90.00
_cell_angle_beta 93.6380(10)
_cell_angle_gamma 90.00
_cell_formula_units_Z 4
_cell_length_a 18.5363(13)
_cell_length_b 15.7011(11)
_cell_length_c 13.4032(9)
_cell_measurement_reflns_used 5958
_cell_measurement_temperature 295(2)
_cell_measurement_theta_max 27.41
_cell_measurement_theta_min 2.20
_cell_volume 3893.0(5)
_computing_structure_refinement 'SHELXL-97 (Sheldrick, 1997)'
_computing_structure_solution 'SHELXS-97 (Sheldrick, 1990)'
_diffrn_ambient_temperature 295(2)
_diffrn_measured_fraction_theta_full 0.977
_diffrn_measured_fraction_theta_max 0.977
_diffrn_radiation_monochromator graphite
_diffrn_radiation_source 'fine-focus sealed tube'
_diffrn_radiation_type MoK\a
_diffrn_radiation_wavelength 0.71073
_diffrn_reflns_av_R_equivalents 0.0451
_diffrn_reflns_av_sigmaI/netI 0.0640
_diffrn_reflns_limit_h_max 23
_diffrn_reflns_limit_h_min -23
_diffrn_reflns_limit_k_max 20
_diffrn_reflns_limit_k_min -20
_diffrn_reflns_limit_l_max 15
_diffrn_reflns_limit_l_min -17
_diffrn_reflns_number 13355
_diffrn_reflns_theta_full 27.53
_diffrn_reflns_theta_max 27.53
_diffrn_reflns_theta_min 1.70
_exptl_absorpt_coefficient_mu 0.069
_exptl_absorpt_correction_type semi-empirical
_exptl_absorpt_process_details SADABS
_exptl_crystal_colour yellow
_exptl_crystal_density_diffrn 1.227
_exptl_crystal_density_method 'not measured'
_exptl_crystal_F_000 1528
_exptl_crystal_size_max 0.40
_exptl_crystal_size_mid 0.30
_exptl_crystal_size_min 0.24
_refine_diff_density_max 0.186
_refine_diff_density_min -0.155
_refine_diff_density_rms 0.039
_refine_ls_extinction_method none
_refine_ls_goodness_of_fit_ref 1.001
_refine_ls_hydrogen_treatment 'riding model'
_refine_ls_matrix_type full
_refine_ls_number_parameters 256
_refine_ls_number_reflns 4389
_refine_ls_number_restraints 0
_refine_ls_restrained_S_all 1.001
_refine_ls_R_factor_all 0.0803
_refine_ls_R_factor_gt 0.0516
_refine_ls_shift/su_max 0.000
_refine_ls_shift/su_mean 0.000
_refine_ls_structure_factor_coef Fsqd
_refine_ls_weighting_details 'calc w=1/[\s^2^(Fo^2^)+(0.0687P)^2^+1.4447P] where P=(Fo^2^+2Fc^2^)/3'
_refine_ls_weighting_scheme calc
_refine_ls_wR_factor_gt 0.1341
_refine_ls_wR_factor_ref 0.1550
_reflns_number_gt 3016
_reflns_number_total 4389
_reflns_threshold_expression >2sigma(I)
_cod_data_source_file ol063056ssi20061218_034230.cif
_cod_data_source_block zh5ccd
_cod_original_sg_symbol_H-M C2/c
_cod_database_code 1505302

loop_
_symmetry_equiv_pos_as_xyz
'x, y, z'
'-x, y, -z+1/2'
'x+1/2, y+1/2, z'
'-x+1/2, y+1/2, -z+1/2'
'-x, -y, -z'
'x, -y, z-1/2'
'-x+1/2, -y+1/2, -z'
'x+1/2, -y+1/2, z-1/2'

loop_
_atom_site_label
_atom_site_type_symbol
_atom_site_fract_x
_atom_site_fract_y
_atom_site_fract_z
_atom_site_U_iso_or_equiv
_atom_site_adp_type
_atom_site_occupancy
_atom_site_symmetry_multiplicity
_atom_site_calc_flag
_atom_site_refinement_flags
C1 C 0.01392(10) 0.51629(11) 0.29746(15) 0.0531(5) Uani 1 1 d .
H1 H 0.0202 0.5675 0.3317 0.064 Uiso 1 1 calc R
C2 C 0.03384(8) 0.43885(10) 0.34581(14) 0.0435(4) Uani 1 1 d .
C3 C 0.02324(8) 0.35952(10) 0.29574(12) 0.0368(4) Uani 1 1 d .
C4 C 0.06385(8) 0.28631(10) 0.33763(11) 0.0352(3) Uani 1 1 d .
C5 C 0.09128(7) 0.22064(10) 0.27708(11) 0.0345(3) Uani 1 1 d .
C6 C 0.13422(8) 0.15822(10) 0.32446(12) 0.0362(3) Uani 1 1 d .
C7 C 0.18622(8) 0.09812(11) 0.28204(12) 0.0390(4) Uani 1 1 d .
C8 C 0.21604(8) 0.09381(12) 0.18913(13) 0.0439(4) Uani 1 1 d .
H8 H 0.1989 0.1287 0.1368 0.053 Uiso 1 1 calc R
C9 C 0.27161(9) 0.03681(13) 0.17613(15) 0.0529(5) Uani 1 1 d .
H9 H 0.2923 0.0345 0.1148 0.063 Uiso 1 1 calc R
C10 C 0.29691(11) -0.01667(14) 0.25206(16) 0.0623(5) Uani 1 1 d .
H10 H 0.3331 -0.0559 0.2409 0.075 Uiso 1 1 calc R
C11 C 0.26863(11) -0.01199(14) 0.34454(16) 0.0615(5) Uani 1 1 d .
H11 H 0.2858 -0.0476 0.3962 0.074 Uiso 1 1 calc R
C12 C 0.21439(9) 0.04631(12) 0.35953(13) 0.0465(4) Uani 1 1 d .
C13 C 0.18295(10) 0.06904(12) 0.45623(13) 0.0495(4) Uani 1 1 d .
H13A H 0.2207 0.0808 0.5079 0.059 Uiso 1 1 calc R
H13B H 0.1524 0.0236 0.4787 0.059 Uiso 1 1 calc R
C14 C 0.13894(8) 0.14858(11) 0.43021(12) 0.0393(4) Uani 1 1 d .
C15 C 0.11482(8) 0.21178(11) 0.49221(12) 0.0392(4) Uani 1 1 d .
C16 C 0.08669(8) 0.28716(10) 0.44204(12) 0.0390(4) Uani 1 1 d .
C17 C 0.08946(9) 0.36856(12) 0.49082(13) 0.0483(4) Uani 1 1 d .
H17 H 0.1064 0.3716 0.5575 0.058 Uiso 1 1 calc R
C18 C 0.06845(9) 0.44034(12) 0.44316(14) 0.0499(4) Uani 1 1 d .
H18 H 0.0768 0.4924 0.4748 0.060 Uiso 1 1 calc R
C19 C 0.08818(8) 0.22033(11) 0.16560(12) 0.0408(4) Uani 1 1 d .
C20 C 0.12270(13) 0.28177(14) 0.11362(16) 0.0667(6) Uani 1 1 d .
H20 H 0.1403 0.3304 0.1465 0.080 Uiso 1 1 calc R
C21 C 0.13147(19) 0.2717(2) 0.0116(2) 0.0996(10) Uani 1 1 d .
H21 H 0.1551 0.3135 -0.0231 0.120 Uiso 1 1 calc R
C22 C 0.10574(19) 0.2010(3) -0.03719(19) 0.1040(11) Uani 1 1 d .
H22 H 0.1133 0.1936 -0.1046 0.125 Uiso 1 1 calc R
C23 C 0.06879(14) 0.1409(2) 0.01264(19) 0.0828(9) Uani 1 1 d .
H23 H 0.0498 0.0935 -0.0215 0.099 Uiso 1 1 calc R
C24 C 0.05956(9) 0.15006(13) 0.11333(14) 0.0538(5) Uani 1 1 d .
H24 H 0.0340 0.1090 0.1466 0.065 Uiso 1 1 calc R
C25 C 0.12402(9) 0.20447(12) 0.60808(12) 0.0468(4) Uani 1 1 d .
C26 C 0.11001(12) 0.11278(15) 0.64326(15) 0.0628(5) Uani 1 1 d .
H26A H 0.1089 0.1119 0.7148 0.094 Uiso 1 1 calc R
H26B H 0.1480 0.0762 0.6233 0.094 Uiso 1 1 calc R
H26C H 0.0645 0.0932 0.6137 0.094 Uiso 1 1 calc R
C27 C 0.20162(11) 0.23059(17) 0.64290(16) 0.0697(6) Uani 1 1 d .
H27A H 0.2082 0.2246 0.7142 0.105 Uiso 1 1 calc R
H27B H 0.2096 0.2888 0.6247 0.105 Uiso 1 1 calc R
H27C H 0.2354 0.1946 0.6115 0.105 Uiso 1 1 calc R
C28 C 0.06984(13) 0.25856(17) 0.66369(15) 0.0722(6) Uani 1 1 d .
H28A H 0.0255 0.2638 0.6231 0.108 Uiso 1 1 calc R
H28B H 0.0898 0.3141 0.6769 0.108 Uiso 1 1 calc R
H28C H 0.0604 0.2314 0.7257 0.108 Uiso 1 1 calc R

loop_
_atom_site_aniso_label
_atom_site_aniso_U_11
_atom_site_aniso_U_22
_atom_site_aniso_U_33
_atom_site_aniso_U_23
_atom_site_aniso_U_13
_atom_site_aniso_U_12
C1 0.0546(10) 0.0322(9) 0.0732(13) -0.0075(8) 0.0099(9) 0.0003(8)
C2 0.0414(8) 0.0358(9) 0.0545(10) -0.0058(7) 0.0120(7) -0.0011(7)
C3 0.0349(7) 0.0344(8) 0.0423(9) -0.0019(6) 0.0112(6) -0.0015(6)
C4 0.0325(7) 0.0350(8) 0.0385(8) -0.0030(6) 0.0063(6) -0.0036(6)
C5 0.0326(7) 0.0356(8) 0.0355(8) -0.0030(6) 0.0039(6) -0.0027(6)
C6 0.0351(7) 0.0372(8) 0.0363(8) -0.0046(6) 0.0033(6) -0.0019(6)
C7 0.0356(7) 0.0394(9) 0.0420(9) -0.0061(7) 0.0015(6) 0.0012(6)
C8 0.0395(8) 0.0498(10) 0.0425(9) -0.0073(8) 0.0026(7) 0.0025(7)
C9 0.0450(9) 0.0632(12) 0.0512(11) -0.0108(9) 0.0090(8) 0.0069(8)
C10 0.0547(10) 0.0651(13) 0.0676(13) -0.0061(10) 0.0084(9) 0.0247(10)
C11 0.0633(11) 0.0606(13) 0.0603(13) 0.0021(10) 0.0024(9) 0.0245(10)
C12 0.0468(9) 0.0457(10) 0.0470(10) -0.0029(8) 0.0017(7) 0.0065(7)
C13 0.0558(10) 0.0499(11) 0.0427(10) 0.0025(8) 0.0032(8) 0.0104(8)
C14 0.0373(7) 0.0429(9) 0.0377(9) -0.0010(7) 0.0028(6) 0.0003(7)
C15 0.0355(7) 0.0459(9) 0.0365(9) -0.0031(7) 0.0043(6) -0.0026(7)
C16 0.0362(7) 0.0434(9) 0.0381(9) -0.0059(7) 0.0072(6) -0.0021(7)
C17 0.0520(9) 0.0512(11) 0.0419(10) -0.0127(8) 0.0057(7) -0.0018(8)
C18 0.0522(9) 0.0419(10) 0.0562(11) -0.0182(8) 0.0082(8) -0.0054(8)
C19 0.0411(8) 0.0452(10) 0.0363(8) -0.0050(7) 0.0033(6) 0.0100(7)
C20 0.0914(15) 0.0568(13) 0.0547(12) 0.0069(10) 0.0278(11) 0.0053(11)
C21 0.142(3) 0.103(2) 0.0580(15) 0.0233(15) 0.0442(16) 0.028(2)
C22 0.130(2) 0.146(3) 0.0360(12) -0.0086(17) 0.0059(14) 0.060(2)
C23 0.0763(14) 0.112(2) 0.0570(14) -0.0405(15) -0.0216(12) 0.0391(15)
C24 0.0430(8) 0.0643(12) 0.0528(11) -0.0204(9) -0.0061(8) 0.0127(8)
C25 0.0466(8) 0.0594(11) 0.0343(9) -0.0034(8) 0.0020(7) 0.0025(8)
C26 0.0718(12) 0.0741(14) 0.0432(10) 0.0084(10) 0.0100(9) -0.0020(11)
C27 0.0630(12) 0.0931(17) 0.0511(12) -0.0059(11) -0.0117(10) -0.0132(12)
C28 0.0872(14) 0.0901(17) 0.0414(11) 0.0000(11) 0.0202(10) 0.0228(13)

loop_
_atom_type_symbol
_atom_type_description
_atom_type_scat_dispersion_real
_atom_type_scat_dispersion_imag
_atom_type_scat_source
C C 0.0033 0.0016 'International Tables Vol C Tables 4.2.6.8 and 6.1.1.4'
H H 0.0000 0.0000 'International Tables Vol C Tables 4.2.6.8 and 6.1.1.4'

loop_
_geom_angle_atom_site_label_1
_geom_angle_atom_site_label_2
_geom_angle_atom_site_label_3
_geom_angle
_geom_angle_site_symmetry_1
_geom_angle_site_symmetry_3
C1 C1 C2 120.49(11) 2 .
C1 C2 C18 119.80(16) . .
C1 C2 C3 120.78(16) . .
C18 C2 C3 119.33(15) . .
C2 C3 C3 117.06(10) . 2
C2 C3 C4 116.97(14) . .
C3 C3 C4 125.85(9) 2 .
C5 C4 C16 117.89(14) . .
C5 C4 C3 122.82(14) . .
C16 C4 C3 118.57(13) . .
C6 C5 C4 117.67(14) . .
C6 C5 C19 116.09(13) . .
C4 C5 C19 125.46(14) . .
C5 C6 C14 121.82(14) . .
C5 C6 C7 129.69(14) . .
C14 C6 C7 108.24(13) . .
C12 C7 C8 119.05(15) . .
C12 C7 C6 107.84(14) . .
C8 C7 C6 132.44(15) . .
C9 C8 C7 118.93(17) . .
C10 C9 C8 121.48(18) . .
C11 C10 C9 120.04(17) . .
C10 C11 C12 119.15(18) . .
C11 C12 C7 121.26(18) . .
C11 C12 C13 127.56(17) . .
C7 C12 C13 110.96(14) . .
C12 C13 C14 103.30(14) . .
C15 C14 C6 121.28(15) . .
C15 C14 C13 129.74(15) . .
C6 C14 C13 108.31(14) . .
C14 C15 C16 115.38(14) . .
C14 C15 C25 121.76(15) . .
C16 C15 C25 122.65(14) . .
C17 C16 C4 116.88(15) . .
C17 C16 C15 121.13(15) . .
C4 C16 C15 121.47(14) . .
C18 C17 C16 122.05(16) . .
C17 C18 C2 121.70(16) . .
C20 C19 C24 118.45(18) . .
C20 C19 C5 121.12(16) . .
C24 C19 C5 119.69(16) . .
C19 C20 C21 120.3(2) . .
C22 C21 C20 120.3(3) . .
C21 C22 C23 120.0(2) . .
C22 C23 C24 120.2(2) . .
C23 C24 C19 120.5(2) . .
C27 C25 C26 109.16(16) . .
C27 C25 C28 109.35(17) . .
C26 C25 C28 103.81(16) . .
C27 C25 C15 108.92(15) . .
C26 C25 C15 111.36(15) . .
C28 C25 C15 114.09(15) . .

loop_
_geom_bond_atom_site_label_1
_geom_bond_atom_site_label_2
_geom_bond_distance
_geom_bond_site_symmetry_2
C1 C1 1.342(4) 2
C1 C2 1.416(2) .
C2 C18 1.417(3) .
C2 C3 1.423(2) .
C3 C3 1.453(3) 2
C3 C4 1.466(2) .
C4 C5 1.426(2) .
C4 C16 1.436(2) .
C5 C6 1.390(2) .
C5 C19 1.492(2) .
C6 C14 1.423(2) .
C6 C7 1.487(2) .
C7 C12 1.394(2) .
C7 C8 1.396(2) .
C8 C9 1.384(2) .
C9 C10 1.378(3) .
C10 C11 1.378(3) .
C11 C12 1.384(2) .
C12 C13 1.498(3) .
C13 C14 1.520(2) .
C14 C15 1.387(2) .
C15 C16 1.442(2) .
C15 C25 1.556(2) .
C16 C17 1.435(2) .
C17 C18 1.341(3) .
C19 C20 1.372(3) .
C19 C24 1.394(2) .
C20 C21 1.396(3) .
C21 C22 1.359(5) .
C22 C23 1.366(4) .
C23 C24 1.379(3) .
C25 C27 1.539(2) .
C25 C26 1.542(3) .
C25 C28 1.543(3) .
